data_4315558
loop_
_publ_author_name
'Katarzyna Szczepaniak'
'Urszula E. Wawrzyniak'
'Jaros\/law Kowalski'
'Iwona Mames'
'Renata Bilewicz'
'Przemys\/law Kalicki'
'Bohdan Korybut-Daszkiewicz'

_publ_section_title
;
 Face-to-Face Dinuclear Scaffolds Composed of Tetraazamacrocyclic Charged
 and Neutral Complexes
;
_journal_name_full 'Inorganic Chemistry'
_journal_page_first 4491
_journal_page_last 4498
_journal_paper_doi 10.1021/ic902424z
_journal_volume 49
_journal_year 2010
_chemical_formula_moiety 'C34 H48 Cu N10 Ni O4, 2(F6 P), C2 H3 N, O'
_chemical_formula_sum 'C36 H51 Cu F12 N11 Ni O5 P2'
_chemical_formula_weight 1130.07
_chemical_name_systematic
; 
 ? 
;
_space_group_IT_number 14
_symmetry_cell_setting monoclinic
_symmetry_space_group_name_Hall '-P 2yn'
_symmetry_space_group_name_H-M 'P 1 21/n 1'
_atom_sites_solution_hydrogens geom
_atom_sites_solution_primary direct
_atom_sites_solution_secondary difmap
_audit_creation_method SHELXL-97
_cell_angle_alpha 90.00
_cell_angle_beta 93.80(2)
_cell_angle_gamma 90.00
_cell_formula_units_Z 4
_cell_length_a 7.862(7)
_cell_length_b 26.82(2)
_cell_length_c 22.446(18)
_cell_measurement_temperature 150(2)
_cell_volume 4723(7)
_computing_cell_refinement 'Bruker SAINT'
_computing_data_collection 'Bruker APEX2'
_computing_data_reduction 'Bruker SAINT'
_computing_molecular_graphics 'Bruker SHELXTL'
_computing_publication_material 'Bruker SHELXTL'
_computing_structure_refinement 'SHELXL-97 (Sheldrick, 2008)'
_computing_structure_solution 'SHELXS-97 (Sheldrick, 2008)'
_diffrn_ambient_temperature 150(2)
_diffrn_measured_fraction_theta_full 0.970
_diffrn_measured_fraction_theta_max 0.970
_diffrn_measurement_device_type 'Bruker APEX-II CCD'
_diffrn_measurement_method '\f and \w scans'
_diffrn_radiation_monochromator graphite
_diffrn_radiation_source 'fine-focus sealed tube'
_diffrn_radiation_type CuK\a
_diffrn_radiation_wavelength 1.54178
_diffrn_reflns_av_R_equivalents 0.1789
_diffrn_reflns_av_sigmaI/netI 0.1853
_diffrn_reflns_limit_h_max 9
_diffrn_reflns_limit_h_min -8
_diffrn_reflns_limit_k_max 31
_diffrn_reflns_limit_k_min -31
_diffrn_reflns_limit_l_max 26
_diffrn_reflns_limit_l_min -22
_diffrn_reflns_number 28344
_diffrn_reflns_theta_full 65.08
_diffrn_reflns_theta_max 65.08
_diffrn_reflns_theta_min 3.84
_exptl_absorpt_coefficient_mu 2.597
_exptl_absorpt_correction_T_max 0.857
_exptl_absorpt_correction_T_min 0.641
_exptl_absorpt_correction_type multi-scan
_exptl_absorpt_process_details 'SADABS-2008/1 - Bruker AXS'
_exptl_crystal_density_diffrn 1.589
_exptl_crystal_density_method 'not measured'
_exptl_crystal_F_000 2316
_exptl_crystal_size_max 0.20
_exptl_crystal_size_mid 0.16
_exptl_crystal_size_min 0.06
_refine_diff_density_max 0.670
_refine_diff_density_min -0.543
_refine_diff_density_rms 0.088
_refine_ls_extinction_method none
_refine_ls_goodness_of_fit_ref 1.051
_refine_ls_hydrogen_treatment constr
_refine_ls_matrix_type full
_refine_ls_number_parameters 614
_refine_ls_number_reflns 7826
_refine_ls_number_restraints 0
_refine_ls_restrained_S_all 1.051
_refine_ls_R_factor_all 0.2171
_refine_ls_R_factor_gt 0.0891
_refine_ls_shift/su_max 0.000
_refine_ls_shift/su_mean 0.000
_refine_ls_structure_factor_coef Fsqd
_refine_ls_weighting_details 'calc w=1/[\s^2^(Fo^2^)+(0.1006P)^2^+0.0000P] where P=(Fo^2^+2Fc^2^)/3'
_refine_ls_weighting_scheme calc
_refine_ls_wR_factor_gt 0.2068
_refine_ls_wR_factor_ref 0.2716
_reflns_number_gt 3232
_reflns_number_total 7826
_reflns_threshold_expression >2sigma(I)
_cod_data_source_file ic902424z_si_001_2.cif
_cod_data_source_block 7Ni-n-Cu-ch
_cod_depositor_comments
;
The following automatic conversions were performed:

'_symmetry_cell_setting' value 'Monoclinic' changed to 'monoclinic'
according to the built-in table from CIF Core dictionary named
'cif_core.dic' version 2.4.1 from 2010-06-29.

Automatic conversion script
Id: cif_fix_values 1646 2011-03-28 12:23:43Z adriana 
;
_cod_database_code 4315558

loop_
_symmetry_equiv_pos_as_xyz
'x, y, z'
'-x+1/2, y+1/2, -z+1/2'
'-x, -y, -z'
'x-1/2, -y-1/2, z-1/2'

loop_
_atom_site_label
_atom_site_type_symbol
_atom_site_fract_x
_atom_site_fract_y
_atom_site_fract_z
_atom_site_U_iso_or_equiv
_atom_site_adp_type
_atom_site_occupancy
_atom_site_symmetry_multiplicity
_atom_site_calc_flag
_atom_site_refinement_flags
_atom_site_disorder_assembly
_atom_site_disorder_group
Cu1 Cu 0.55025(16) 0.80598(5) -0.01270(6) 0.0573(4) Uani 1 1 d . . .
F1 F 0.8306(11) 0.1176(4) 0.5500(4) 0.166(4) Uani 1 1 d . . .
F2 F 0.9912(9) 0.0875(3) 0.6266(4) 0.151(3) Uani 1 1 d . . .
F3 F 0.7975(11) 0.1463(3) 0.6388(5) 0.176(4) Uani 1 1 d . . .
F4 F 0.5957(9) 0.1003(3) 0.5924(4) 0.147(3) Uani 1 1 d . . .
F5 F 0.7807(11) 0.0402(3) 0.5815(5) 0.175(4) Uani 1 1 d . . .
F6 F 0.7491(11) 0.0711(4) 0.6714(4) 0.186(4) Uani 1 1 d . . .
F7 F 0.0031(11) 0.7568(3) 0.8211(3) 0.127(3) Uani 1 1 d . . .
F8 F -0.0998(9) 0.8337(3) 0.8024(4) 0.159(4) Uani 1 1 d . . .
F9 F 0.1109(10) 0.8477(3) 0.7430(3) 0.124(3) Uani 1 1 d . . .
F10 F 0.2061(8) 0.7720(3) 0.7614(3) 0.111(2) Uani 1 1 d . . .
F11 F 0.1657(8) 0.8243(2) 0.8376(2) 0.092(2) Uani 1 1 d . . .
F12 F -0.0621(7) 0.7803(2) 0.7268(2) 0.0857(19) Uani 1 1 d . . .
N1 N 0.4641(10) 0.7422(3) -0.0335(3) 0.064(2) Uani 1 1 d . . .
N2 N 1.0891(9) 0.7542(3) 0.1659(3) 0.060(2) Uani 1 1 d . . .
N3 N 1.1599(9) 0.8369(3) 0.1189(3) 0.058(2) Uani 1 1 d . . .
N4 N 0.5602(9) 0.8164(3) -0.0974(3) 0.055(2) Uani 1 1 d . . .
N5 N 0.6273(9) 0.8712(3) 0.0088(3) 0.058(2) Uani 1 1 d . . .
N6 N 0.5838(9) 0.7915(3) 0.0717(3) 0.057(2) Uani 1 1 d . . .
N7 N 1.0628(8) 0.7993(3) 0.0086(3) 0.0473(18) Uani 1 1 d . . .
N8 N 1.0053(9) 0.7155(3) 0.0562(3) 0.054(2) Uani 1 1 d . . .
N9 N 0.0743(13) 0.5828(4) 0.7140(4) 0.103(3) Uani 1 1 d . . .
N10 N 0.7009(9) 0.9519(3) -0.1805(3) 0.063(2) Uani 1 1 d . . .
H10 H 0.6533 0.9301 -0.2042 0.076 Uiso 1 1 calc R . .
N11 N 0.4087(10) 0.6210(3) 0.0833(4) 0.070(2) Uani 1 1 d . . .
H11 H 0.3760 0.6173 0.0462 0.084 Uiso 1 1 calc R . .
Ni1 Ni 1.07855(17) 0.77649(5) 0.08719(6) 0.0494(4) Uani 1 1 d . . .
O1 O 1.0407(8) 0.6112(2) 0.2293(3) 0.071(2) Uani 1 1 d . . .
O2 O 1.2082(8) 0.9308(2) -0.0589(3) 0.0603(17) Uani 1 1 d . . .
O3 O 1.2741(9) 0.9654(2) 0.0315(3) 0.081(2) Uani 1 1 d . . .
O4 O 0.9613(8) 0.5833(2) 0.1363(3) 0.0669(18) Uani 1 1 d . . .
O1S O 0.2502(10) 0.5988(3) 0.9655(3) 0.105(3) Uani 1 1 d . . .
P1 P 0.7906(5) 0.09386(12) 0.61230(18) 0.0919(11) Uani 1 1 d . . .
P2 P 0.0519(4) 0.80351(10) 0.78247(11) 0.0642(8) Uani 1 1 d . . .
C1 C 0.4487(11) 0.7031(4) 0.0020(4) 0.066(3) Uani 1 1 d . . .
H1 H 0.4082 0.6731 -0.0140 0.079 Uiso 1 1 calc R . .
C2 C 0.4943(12) 0.7069(4) 0.0652(4) 0.054(2) Uani 1 1 d . . .
C3 C 0.4715(13) 0.6636(4) 0.1000(4) 0.071(3) Uani 1 1 d . . .
H3 H 0.5066 0.6662 0.1402 0.085 Uiso 1 1 calc R . .
C5 C 0.3884(12) 0.5766(3) 0.1249(4) 0.069(3) Uani 1 1 d . . .
H5A H 0.3330 0.5878 0.1599 0.083 Uiso 1 1 calc R . .
H5B H 0.3146 0.5521 0.1046 0.083 Uiso 1 1 calc R . .
C6 C 0.5558(12) 0.5518(3) 0.1450(4) 0.066(3) Uani 1 1 d . . .
H6A H 0.6251 0.5752 0.1689 0.079 Uiso 1 1 calc R . .
H6B H 0.5330 0.5234 0.1700 0.079 Uiso 1 1 calc R . .
C7 C 0.6542(11) 0.5345(3) 0.0937(4) 0.065(3) Uani 1 1 d . . .
H7A H 0.6844 0.5631 0.0702 0.078 Uiso 1 1 calc R . .
H7B H 0.5824 0.5129 0.0681 0.078 Uiso 1 1 calc R . .
C8 C 0.8191(12) 0.5059(4) 0.1150(5) 0.076(3) Uani 1 1 d . . .
H8A H 0.7875 0.4741 0.1315 0.092 Uiso 1 1 calc R . .
H8B H 0.8844 0.4992 0.0807 0.092 Uiso 1 1 calc R . .
C9 C 0.9312(13) 0.5337(4) 0.1614(5) 0.076(3) Uani 1 1 d . . .
H9A H 0.8748 0.5366 0.1983 0.091 Uiso 1 1 calc R . .
H9B H 1.0383 0.5162 0.1694 0.091 Uiso 1 1 calc R . .
C11 C 1.0112(11) 0.6205(4) 0.1757(4) 0.059(3) Uani 1 1 d . . .
C12 C 1.0228(11) 0.6684(3) 0.1461(4) 0.051(2) Uani 1 1 d . . .
C13 C 1.0667(12) 0.7091(3) 0.1839(4) 0.062(3) Uani 1 1 d . . .
H13 H 1.0805 0.7030 0.2247 0.075 Uiso 1 1 calc R . .
C14 C 1.1910(11) 0.8765(4) 0.0884(4) 0.059(3) Uani 1 1 d . . .
H14 H 1.2316 0.9041 0.1101 0.071 Uiso 1 1 calc R . .
C15 C 1.1701(11) 0.8825(3) 0.0265(4) 0.055(2) Uani 1 1 d . . .
C16 C 1.2196(12) 0.9292(4) 0.0015(4) 0.062(3) Uani 1 1 d . . .
C18 C 1.2600(12) 0.9769(3) -0.0851(4) 0.061(3) Uani 1 1 d . . .
H18A H 1.3753 0.9853 -0.0706 0.074 Uiso 1 1 calc R . .
H18B H 1.1847 1.0037 -0.0748 0.074 Uiso 1 1 calc R . .
C19 C 1.2509(11) 0.9694(4) -0.1522(4) 0.068(3) Uani 1 1 d . . .
H19A H 1.2982 0.9987 -0.1703 0.081 Uiso 1 1 calc R . .
H19B H 1.3223 0.9413 -0.1610 0.081 Uiso 1 1 calc R . .
C20 C 1.0739(11) 0.9605(3) -0.1810(4) 0.054(2) Uani 1 1 d . . .
H20A H 1.0838 0.9500 -0.2220 0.065 Uiso 1 1 calc R . .
H20B H 1.0214 0.9334 -0.1602 0.065 Uiso 1 1 calc R . .
C21 C 0.9587(11) 1.0055(3) -0.1807(4) 0.064(3) Uani 1 1 d . . .
H21A H 1.0088 1.0320 -0.2031 0.077 Uiso 1 1 calc R . .
H21B H 0.9534 1.0169 -0.1399 0.077 Uiso 1 1 calc R . .
C22 C 0.7792(12) 0.9962(4) -0.2068(4) 0.069(3) Uani 1 1 d . . .
H22A H 0.7096 1.0253 -0.1998 0.083 Uiso 1 1 calc R . .
H22B H 0.7812 0.9917 -0.2496 0.083 Uiso 1 1 calc R . .
C24 C 0.7006(11) 0.9443(4) -0.1236(4) 0.061(3) Uani 1 1 d . . .
H24 H 0.7405 0.9708 -0.0999 0.073 Uiso 1 1 calc R . .
C25 C 0.6491(11) 0.9021(3) -0.0919(4) 0.054(2) Uani 1 1 d . . .
C26 C 0.5982(10) 0.8572(3) -0.1233(4) 0.052(2) Uani 1 1 d . . .
H26 H 0.5925 0.8577 -0.1648 0.062 Uiso 1 1 calc R . .
C27 C 0.5303(12) 0.7696(3) -0.1317(4) 0.061(3) Uani 1 1 d . . .
H27A H 0.6378 0.7527 -0.1362 0.073 Uiso 1 1 calc R . .
H27B H 0.4787 0.7771 -0.1711 0.073 Uiso 1 1 calc R . .
C28 C 0.4115(13) 0.7361(4) -0.0978(4) 0.071(3) Uani 1 1 d . . .
H28A H 0.2937 0.7462 -0.1058 0.085 Uiso 1 1 calc R . .
H28B H 0.4231 0.7016 -0.1098 0.085 Uiso 1 1 calc R . .
C29 C 0.6631(11) 0.9060(3) -0.0289(4) 0.058(3) Uani 1 1 d . . .
H29 H 0.7014 0.9362 -0.0129 0.070 Uiso 1 1 calc R . .
C30 C 0.6438(13) 0.8811(3) 0.0736(4) 0.069(3) Uani 1 1 d . . .
H30A H 0.5415 0.8972 0.0861 0.083 Uiso 1 1 calc R . .
H30B H 0.7400 0.9030 0.0832 0.083 Uiso 1 1 calc R . .
C31 C 0.6699(13) 0.8324(3) 0.1052(4) 0.072(3) Uani 1 1 d . . .
H31A H 0.7909 0.8253 0.1104 0.086 Uiso 1 1 calc R . .
H31B H 0.6259 0.8346 0.1445 0.086 Uiso 1 1 calc R . .
C32 C 0.5601(12) 0.7492(4) 0.0948(4) 0.063(3) Uani 1 1 d . . .
H32 H 0.5894 0.7460 0.1355 0.075 Uiso 1 1 calc R . .
C33 C 1.1035(10) 0.8435(3) -0.0107(4) 0.051(2) Uani 1 1 d . . .
H33 H 1.0876 0.8496 -0.0515 0.061 Uiso 1 1 calc R . .
C34 C 0.9811(14) 0.7640(3) -0.0339(4) 0.074(3) Uani 1 1 d . . .
H34A H 0.8672 0.7757 -0.0457 0.089 Uiso 1 1 calc R . .
H34B H 1.0451 0.7629 -0.0694 0.089 Uiso 1 1 calc R . .
C35 C 0.9705(16) 0.7154(4) -0.0106(4) 0.090(4) Uani 1 1 d . . .
H35A H 1.0526 0.6941 -0.0286 0.108 Uiso 1 1 calc R . .
H35B H 0.8576 0.7020 -0.0206 0.108 Uiso 1 1 calc R . .
C36 C 0.9875(10) 0.6738(3) 0.0853(4) 0.053(2) Uani 1 1 d . . .
H36 H 0.9485 0.6460 0.0638 0.064 Uiso 1 1 calc R . .
C37 C 1.2066(17) 0.8338(5) 0.1836(4) 0.113(5) Uani 1 1 d . . .
H37A H 1.3294 0.8306 0.1898 0.136 Uiso 1 1 calc R . .
H37B H 1.1732 0.8645 0.2025 0.136 Uiso 1 1 calc R . .
C38 C 1.1300(17) 0.7942(4) 0.2098(4) 0.095(4) Uani 1 1 d . . .
H38A H 1.0262 0.8054 0.2267 0.114 Uiso 1 1 calc R . .
H38B H 1.2057 0.7813 0.2420 0.114 Uiso 1 1 calc R . .
C39 C 0.1110(15) 0.6082(4) 0.7526(5) 0.077(3) Uani 1 1 d . . .
C40 C 0.1554(15) 0.6429(5) 0.8010(5) 0.109(4) Uani 1 1 d . . .
H40A H 0.1491 0.6764 0.7860 0.163 Uiso 1 1 calc R . .
H40B H 0.2693 0.6362 0.8171 0.163 Uiso 1 1 calc R . .
H40C H 0.0773 0.6390 0.8318 0.163 Uiso 1 1 calc R . .

loop_
_atom_site_aniso_label
_atom_site_aniso_U_11
_atom_site_aniso_U_22
_atom_site_aniso_U_33
_atom_site_aniso_U_23
_atom_site_aniso_U_13
_atom_site_aniso_U_12
Cu1 0.0486(9) 0.0669(9) 0.0562(8) 0.0063(7) 0.0012(7) 0.0026(7)
F1 0.155(8) 0.172(9) 0.174(9) 0.068(7) 0.027(6) -0.009(6)
F2 0.083(5) 0.128(7) 0.238(10) 0.002(6) -0.025(6) 0.007(5)
F3 0.192(9) 0.093(6) 0.250(12) -0.055(7) 0.055(8) -0.008(6)
F4 0.085(6) 0.133(7) 0.221(10) 0.018(6) -0.010(6) 0.017(5)
F5 0.152(8) 0.091(6) 0.280(12) -0.030(7) -0.009(7) 0.022(5)
F6 0.181(9) 0.233(12) 0.145(8) 0.103(8) 0.014(6) -0.027(8)
F7 0.217(8) 0.094(5) 0.069(4) 0.003(4) 0.005(5) -0.052(5)
F8 0.092(6) 0.184(9) 0.201(9) -0.093(7) 0.009(5) 0.058(6)
F9 0.167(7) 0.116(6) 0.089(5) 0.026(4) -0.005(5) -0.040(5)
F10 0.078(5) 0.132(6) 0.121(5) -0.051(5) 0.000(4) 0.025(4)
F11 0.114(5) 0.089(4) 0.070(4) -0.017(3) -0.016(4) -0.009(4)
F12 0.077(4) 0.113(5) 0.065(4) -0.006(3) -0.012(3) 0.000(4)
N1 0.061(6) 0.080(6) 0.049(5) 0.012(4) -0.013(4) 0.003(5)
N2 0.064(6) 0.053(5) 0.062(5) 0.001(4) -0.003(4) 0.009(4)
N3 0.065(6) 0.061(5) 0.049(4) -0.004(4) 0.006(4) -0.021(4)
N4 0.045(5) 0.057(5) 0.064(5) -0.001(4) 0.005(4) 0.003(4)
N5 0.061(5) 0.065(5) 0.048(4) 0.000(4) 0.009(4) 0.005(4)
N6 0.048(5) 0.058(5) 0.066(5) 0.011(4) 0.012(4) 0.000(4)
N7 0.041(5) 0.048(4) 0.053(4) -0.010(4) 0.007(4) -0.001(4)
N8 0.053(5) 0.058(5) 0.050(4) 0.001(4) -0.006(4) -0.003(4)
N9 0.121(9) 0.094(8) 0.097(8) -0.016(6) 0.031(7) -0.018(7)
N10 0.048(5) 0.074(6) 0.068(5) -0.011(4) -0.005(4) -0.003(4)
N11 0.053(6) 0.068(6) 0.088(6) -0.003(5) 0.007(5) 0.002(5)
Ni1 0.0439(10) 0.0557(9) 0.0481(8) -0.0024(7) 0.0003(7) 0.0021(8)
O1 0.083(5) 0.062(4) 0.065(4) 0.004(3) -0.007(4) 0.012(4)
O2 0.067(5) 0.059(4) 0.055(4) 0.007(3) 0.005(3) -0.010(3)
O3 0.119(6) 0.061(4) 0.064(4) -0.007(4) 0.001(4) -0.019(4)
O4 0.069(5) 0.061(4) 0.070(4) 0.005(4) -0.004(4) -0.008(4)
O1S 0.123(7) 0.090(6) 0.098(6) -0.025(5) -0.009(5) -0.009(5)
P1 0.084(3) 0.0657(19) 0.127(3) 0.0204(19) 0.019(2) 0.0044(19)
P2 0.074(2) 0.0660(17) 0.0521(14) 0.0000(13) 0.0007(14) 0.0097(16)
C1 0.040(6) 0.080(7) 0.076(7) 0.009(6) -0.003(5) -0.006(5)
C2 0.051(6) 0.063(6) 0.050(5) 0.014(5) 0.011(5) 0.008(5)
C3 0.067(8) 0.070(7) 0.075(7) -0.001(6) 0.003(6) 0.011(6)
C5 0.072(8) 0.057(6) 0.080(7) 0.018(5) 0.019(6) 0.001(6)
C6 0.074(8) 0.054(6) 0.069(6) -0.011(5) 0.007(6) 0.006(6)
C7 0.059(7) 0.057(6) 0.078(7) -0.006(5) -0.010(6) -0.006(5)
C8 0.077(8) 0.062(7) 0.088(8) -0.005(6) -0.014(6) -0.003(6)
C9 0.074(8) 0.062(7) 0.091(8) 0.020(6) -0.009(6) 0.005(6)
C11 0.044(6) 0.061(6) 0.070(7) -0.011(6) -0.005(5) 0.009(5)
C12 0.041(6) 0.052(6) 0.060(6) 0.009(5) 0.003(5) 0.010(5)
C13 0.090(8) 0.055(6) 0.041(5) 0.001(5) -0.003(5) 0.019(6)
C14 0.057(7) 0.064(6) 0.056(6) -0.010(5) 0.002(5) -0.015(5)
C15 0.051(6) 0.056(6) 0.056(6) -0.004(5) -0.002(5) -0.004(5)
C16 0.064(7) 0.065(7) 0.056(6) -0.005(5) -0.002(5) -0.005(6)
C18 0.070(7) 0.054(6) 0.059(6) 0.014(5) -0.002(5) -0.012(5)
C19 0.052(7) 0.076(7) 0.076(7) 0.015(6) 0.007(6) -0.006(6)
C20 0.063(7) 0.049(5) 0.051(5) 0.003(4) 0.000(5) -0.001(5)
C21 0.059(7) 0.061(6) 0.072(7) 0.004(5) 0.008(5) -0.011(6)
C22 0.073(8) 0.064(6) 0.069(7) 0.035(5) -0.008(6) -0.006(6)
C24 0.043(6) 0.084(7) 0.055(6) -0.011(5) 0.006(5) 0.005(5)
C25 0.053(7) 0.057(6) 0.053(6) -0.003(5) 0.000(5) -0.003(5)
C26 0.045(6) 0.060(6) 0.050(5) 0.010(5) 0.003(4) 0.003(5)
C27 0.070(7) 0.053(6) 0.058(6) 0.008(5) -0.009(5) -0.006(5)
C28 0.074(8) 0.063(7) 0.076(7) 0.004(5) -0.005(6) -0.015(6)
C29 0.052(7) 0.060(6) 0.062(6) -0.001(5) 0.002(5) 0.003(5)
C30 0.079(8) 0.063(7) 0.064(6) 0.001(5) -0.009(6) -0.002(6)
C31 0.084(8) 0.070(7) 0.062(6) -0.003(5) 0.009(6) -0.005(6)
C32 0.051(7) 0.077(7) 0.062(6) -0.004(6) 0.013(5) 0.001(6)
C33 0.043(6) 0.061(6) 0.049(5) -0.007(5) 0.003(4) 0.003(5)
C34 0.096(9) 0.075(7) 0.051(6) -0.009(5) 0.006(6) -0.032(7)
C35 0.167(12) 0.057(6) 0.042(5) 0.002(5) -0.027(7) -0.016(7)
C36 0.040(6) 0.057(6) 0.062(6) 0.002(5) 0.004(5) -0.005(5)
C37 0.177(13) 0.125(11) 0.035(5) -0.007(6) -0.003(7) -0.098(10)
C38 0.184(13) 0.052(6) 0.048(6) -0.008(5) -0.006(7) 0.014(8)
C39 0.103(10) 0.054(6) 0.074(7) 0.000(6) 0.010(7) -0.003(7)
C40 0.113(11) 0.116(11) 0.098(10) -0.024(8) 0.014(8) -0.014(9)

loop_
_atom_type_symbol
_atom_type_description
_atom_type_scat_dispersion_real
_atom_type_scat_dispersion_imag
_atom_type_scat_source
C C 0.0181 0.0091 'International Tables Vol C Tables 4.2.6.8 and 6.1.1.4'
H H 0.0000 0.0000 'International Tables Vol C Tables 4.2.6.8 and 6.1.1.4'
N N 0.0311 0.0180 'International Tables Vol C Tables 4.2.6.8 and 6.1.1.4'
O O 0.0492 0.0322 'International Tables Vol C Tables 4.2.6.8 and 6.1.1.4'
F F 0.0727 0.0534 'International Tables Vol C Tables 4.2.6.8 and 6.1.1.4'
P P 0.2955 0.4335 'International Tables Vol C Tables 4.2.6.8 and 6.1.1.4'
Ni Ni -3.0029 0.5091 'International Tables Vol C Tables 4.2.6.8 and 6.1.1.4'
Cu Cu -1.9646 0.5888 'International Tables Vol C Tables 4.2.6.8 and 6.1.1.4'

loop_
_geom_angle_atom_site_label_1
_geom_angle_atom_site_label_2
_geom_angle_atom_site_label_3
_geom_angle
_geom_angle_site_symmetry_1
_geom_angle_site_symmetry_3
_geom_angle_publ_flag
N1 Cu1 N5 177.5(3) . . ?
N1 Cu1 N4 85.7(3) . . ?
N5 Cu1 N4 94.8(3) . . ?
N1 Cu1 N6 94.8(3) . . ?
N5 Cu1 N6 85.2(3) . . ?
N4 Cu1 N6 169.3(3) . . ?
C1 N1 C28 117.8(8) . . ?
C1 N1 Cu1 127.8(6) . . ?
C28 N1 Cu1 114.4(6) . . ?
C13 N2 C38 120.1(8) . . ?
C13 N2 Ni1 126.7(6) . . ?
C38 N2 Ni1 113.2(6) . . ?
C14 N3 C37 121.4(8) . . ?
C14 N3 Ni1 125.6(6) . . ?
C37 N3 Ni1 112.6(6) . . ?
C26 N4 C27 121.4(8) . . ?
C26 N4 Cu1 126.6(6) . . ?
C27 N4 Cu1 111.8(6) . . ?
C29 N5 C30 120.1(8) . . ?
C29 N5 Cu1 124.9(6) . . ?
C30 N5 Cu1 114.9(6) . . ?
C32 N6 C31 122.3(8) . . ?
C32 N6 Cu1 124.5(7) . . ?
C31 N6 Cu1 112.3(6) . . ?
C33 N7 C34 118.5(7) . . ?
C33 N7 Ni1 127.5(6) . . ?
C34 N7 Ni1 113.8(6) . . ?
C36 N8 C35 118.6(7) . . ?
C36 N8 Ni1 127.5(6) . . ?
C35 N8 Ni1 113.9(6) . . ?
C24 N10 C22 123.2(8) . . ?
C24 N10 H10 118.4 . . ?
C22 N10 H10 118.4 . . ?
C3 N11 C5 124.5(9) . . ?
C3 N11 H11 117.8 . . ?
C5 N11 H11 117.8 . . ?
N8 Ni1 N2 93.8(3) . . ?
N8 Ni1 N7 86.3(3) . . ?
N2 Ni1 N7 178.7(3) . . ?
N8 Ni1 N3 178.0(3) . . ?
N2 Ni1 N3 85.6(3) . . ?
N7 Ni1 N3 94.4(3) . . ?
C16 O2 C18 115.8(7) . . ?
C11 O4 C9 117.2(7) . . ?
F6 P1 F3 91.9(6) . . ?
F6 P1 F4 91.8(5) . . ?
F3 P1 F4 91.0(5) . . ?
F6 P1 F1 179.0(6) . . ?
F3 P1 F1 88.3(5) . . ?
F4 P1 F1 87.2(5) . . ?
F6 P1 F5 90.5(6) . . ?
F3 P1 F5 177.2(6) . . ?
F4 P1 F5 87.6(4) . . ?
F1 P1 F5 89.3(6) . . ?
F6 P1 F2 92.8(5) . . ?
F3 P1 F2 90.6(5) . . ?
F4 P1 F2 175.1(5) . . ?
F1 P1 F2 88.2(5) . . ?
F5 P1 F2 90.6(4) . . ?
F8 P2 F9 91.7(5) . . ?
F8 P2 F10 179.2(5) . . ?
F9 P2 F10 88.5(4) . . ?
F8 P2 F11 89.7(4) . . ?
F9 P2 F11 90.1(4) . . ?
F10 P2 F11 91.1(3) . . ?
F8 P2 F7 92.2(5) . . ?
F9 P2 F7 176.1(5) . . ?
F10 P2 F7 87.6(5) . . ?
F11 P2 F7 89.8(3) . . ?
F8 P2 F12 91.6(4) . . ?
F9 P2 F12 91.4(4) . . ?
F10 P2 F12 87.6(4) . . ?
F11 P2 F12 178.0(4) . . ?
F7 P2 F12 88.6(3) . . ?
N1 C1 C2 120.5(9) . . ?
N1 C1 H1 119.8 . . ?
C2 C1 H1 119.8 . . ?
C32 C2 C3 117.4(9) . . ?
C32 C2 C1 125.9(9) . . ?
C3 C2 C1 116.7(9) . . ?
N11 C3 C2 128.8(10) . . ?
N11 C3 H3 115.6 . . ?
C2 C3 H3 115.6 . . ?
C6 C5 N11 113.5(8) . . ?
C6 C5 H5A 108.9 . . ?
N11 C5 H5A 108.9 . . ?
C6 C5 H5B 108.9 . . ?
N11 C5 H5B 108.9 . . ?
H5A C5 H5B 107.7 . . ?
C7 C6 C5 112.9(8) . . ?
C7 C6 H6A 109.0 . . ?
C5 C6 H6A 109.0 . . ?
C7 C6 H6B 109.0 . . ?
C5 C6 H6B 109.0 . . ?
H6A C6 H6B 107.8 . . ?
C6 C7 C8 112.2(8) . . ?
C6 C7 H7A 109.2 . . ?
C8 C7 H7A 109.2 . . ?
C6 C7 H7B 109.2 . . ?
C8 C7 H7B 109.2 . . ?
H7A C7 H7B 107.9 . . ?
C9 C8 C7 113.9(8) . . ?
C9 C8 H8A 108.8 . . ?
C7 C8 H8A 108.8 . . ?
C9 C8 H8B 108.8 . . ?
C7 C8 H8B 108.8 . . ?
H8A C8 H8B 107.7 . . ?
O4 C9 C8 106.4(7) . . ?
O4 C9 H9A 110.4 . . ?
C8 C9 H9A 110.4 . . ?
O4 C9 H9B 110.4 . . ?
C8 C9 H9B 110.4 . . ?
H9A C9 H9B 108.6 . . ?
O1 C11 O4 120.5(9) . . ?
O1 C11 C12 127.7(9) . . ?
O4 C11 C12 111.8(8) . . ?
C36 C12 C13 122.6(8) . . ?
C36 C12 C11 122.0(9) . . ?
C13 C12 C11 115.4(8) . . ?
N2 C13 C12 124.8(8) . . ?
N2 C13 H13 117.6 . . ?
C12 C13 H13 117.6 . . ?
N3 C14 C15 127.2(8) . . ?
N3 C14 H14 116.4 . . ?
C15 C14 H14 116.4 . . ?
C14 C15 C33 121.1(8) . . ?
C14 C15 C16 118.0(8) . . ?
C33 C15 C16 120.9(8) . . ?
O3 C16 O2 121.0(9) . . ?
O3 C16 C15 124.3(9) . . ?
O2 C16 C15 114.7(8) . . ?
O2 C18 C19 107.3(7) . . ?
O2 C18 H18A 110.3 . . ?
C19 C18 H18A 110.3 . . ?
O2 C18 H18B 110.3 . . ?
C19 C18 H18B 110.3 . . ?
H18A C18 H18B 108.5 . . ?
C20 C19 C18 115.3(8) . . ?
C20 C19 H19A 108.5 . . ?
C18 C19 H19A 108.5 . . ?
C20 C19 H19B 108.5 . . ?
C18 C19 H19B 108.5 . . ?
H19A C19 H19B 107.5 . . ?
C21 C20 C19 113.9(7) . . ?
C21 C20 H20A 108.8 . . ?
C19 C20 H20A 108.8 . . ?
C21 C20 H20B 108.8 . . ?
C19 C20 H20B 108.8 . . ?
H20A C20 H20B 107.7 . . ?
C20 C21 C22 114.4(8) . . ?
C20 C21 H21A 108.7 . . ?
C22 C21 H21A 108.7 . . ?
C20 C21 H21B 108.7 . . ?
C22 C21 H21B 108.7 . . ?
H21A C21 H21B 107.6 . . ?
N10 C22 C21 112.3(7) . . ?
N10 C22 H22A 109.1 . . ?
C21 C22 H22A 109.1 . . ?
N10 C22 H22B 109.1 . . ?
C21 C22 H22B 109.1 . . ?
H22A C22 H22B 107.9 . . ?
N10 C24 C25 130.1(9) . . ?
N10 C24 H24 115.0 . . ?
C25 C24 H24 115.0 . . ?
C24 C25 C29 116.0(8) . . ?
C24 C25 C26 120.3(8) . . ?
C29 C25 C26 123.5(8) . . ?
N4 C26 C25 123.8(8) . . ?
N4 C26 H26 118.1 . . ?
C25 C26 H26 118.1 . . ?
N4 C27 C28 108.7(8) . . ?
N4 C27 H27A 109.9 . . ?
C28 C27 H27A 109.9 . . ?
N4 C27 H27B 109.9 . . ?
C28 C27 H27B 109.9 . . ?
H27A C27 H27B 108.3 . . ?
N1 C28 C27 106.1(7) . . ?
N1 C28 H28A 110.5 . . ?
C27 C28 H28A 110.5 . . ?
N1 C28 H28B 110.5 . . ?
C27 C28 H28B 110.5 . . ?
H28A C28 H28B 108.7 . . ?
N5 C29 C25 126.2(9) . . ?
N5 C29 H29 116.9 . . ?
C25 C29 H29 116.9 . . ?
N5 C30 C31 108.0(8) . . ?
N5 C30 H30A 110.1 . . ?
C31 C30 H30A 110.1 . . ?
N5 C30 H30B 110.1 . . ?
C31 C30 H30B 110.1 . . ?
H30A C30 H30B 108.4 . . ?
N6 C31 C30 111.5(7) . . ?
N6 C31 H31A 109.3 . . ?
C30 C31 H31A 109.3 . . ?
N6 C31 H31B 109.3 . . ?
C30 C31 H31B 109.3 . . ?
H31A C31 H31B 108.0 . . ?
N6 C32 C2 126.3(9) . . ?
N6 C32 H32 116.8 . . ?
C2 C32 H32 116.8 . . ?
N7 C33 C15 124.2(8) . . ?
N7 C33 H33 117.9 . . ?
C15 C33 H33 117.9 . . ?
C35 C34 N7 113.0(8) . . ?
C35 C34 H34A 109.0 . . ?
N7 C34 H34A 109.0 . . ?
C35 C34 H34B 109.0 . . ?
N7 C34 H34B 109.0 . . ?
H34A C34 H34B 107.8 . . ?
C34 C35 N8 111.0(8) . . ?
C34 C35 H35A 109.4 . . ?
N8 C35 H35A 109.4 . . ?
C34 C35 H35B 109.4 . . ?
N8 C35 H35B 109.4 . . ?
H35A C35 H35B 108.0 . . ?
N8 C36 C12 124.1(9) . . ?
N8 C36 H36 117.9 . . ?
C12 C36 H36 117.9 . . ?
C38 C37 N3 112.1(8) . . ?
C38 C37 H37A 109.2 . . ?
N3 C37 H37A 109.2 . . ?
C38 C37 H37B 109.2 . . ?
N3 C37 H37B 109.2 . . ?
H37A C37 H37B 107.9 . . ?
C37 C38 N2 111.0(9) . . ?
C37 C38 H38A 109.4 . . ?
N2 C38 H38A 109.4 . . ?
C37 C38 H38B 109.4 . . ?
N2 C38 H38B 109.4 . . ?
H38A C38 H38B 108.0 . . ?
N9 C39 C40 177.4(13) . . ?
C39 C40 H40A 109.5 . . ?
C39 C40 H40B 109.5 . . ?
H40A C40 H40B 109.5 . . ?
C39 C40 H40C 109.5 . . ?
H40A C40 H40C 109.5 . . ?
H40B C40 H40C 109.5 . . ?

loop_
_geom_bond_atom_site_label_1
_geom_bond_atom_site_label_2
_geom_bond_distance
_geom_bond_site_symmetry_2
_geom_bond_publ_flag
Cu1 N1 1.887(8) . ?
Cu1 N5 1.903(8) . ?
Cu1 N4 1.929(7) . ?
Cu1 N6 1.935(7) . ?
F1 P1 1.587(9) . ?
F2 P1 1.597(7) . ?
F3 P1 1.527(8) . ?
F4 P1 1.577(7) . ?
F5 P1 1.597(9) . ?
F6 P1 1.516(8) . ?
F7 P2 1.586(7) . ?
F8 P2 1.533(7) . ?
F9 P2 1.568(7) . ?
F10 P2 1.576(7) . ?
F11 P2 1.580(6) . ?
F12 P2 1.614(6) . ?
N1 C1 1.328(11) . ?
N1 C28 1.484(11) . ?
N2 C13 1.291(11) . ?
N2 C38 1.477(11) . ?
N2 Ni1 1.862(7) . ?
N3 C14 1.298(11) . ?
N3 C37 1.475(11) . ?
N3 Ni1 1.865(7) . ?
N4 C26 1.281(10) . ?
N4 C27 1.483(10) . ?
N5 C29 1.303(11) . ?
N5 C30 1.477(10) . ?
N6 C32 1.267(11) . ?
N6 C31 1.468(11) . ?
N7 C33 1.309(10) . ?
N7 C34 1.462(10) . ?
N7 Ni1 1.864(7) . ?
N8 C36 1.307(10) . ?
N8 C35 1.507(10) . ?
N8 Ni1 1.854(7) . ?
N9 C39 1.126(12) . ?
N10 C24 1.292(10) . ?
N10 C22 1.480(11) . ?
N10 H10 0.8600 . ?
N11 C3 1.289(11) . ?
N11 C5 1.528(11) . ?
N11 H11 0.8600 . ?
O1 C11 1.234(10) . ?
O2 C16 1.355(10) . ?
O2 C18 1.439(9) . ?
O3 C16 1.241(10) . ?
O4 C11 1.374(10) . ?
O4 C9 1.471(10) . ?
C1 C2 1.444(12) . ?
C1 H1 0.9300 . ?
C2 C32 1.396(12) . ?
C2 C3 1.419(13) . ?
C3 H3 0.9300 . ?
C5 C6 1.516(11) . ?
C5 H5A 0.9700 . ?
C5 H5B 0.9700 . ?
C6 C7 1.503(11) . ?
C6 H6A 0.9700 . ?
C6 H6B 0.9700 . ?
C7 C8 1.554(11) . ?
C7 H7A 0.9700 . ?
C7 H7B 0.9700 . ?
C8 C9 1.515(12) . ?
C8 H8A 0.9700 . ?
C8 H8B 0.9700 . ?
C9 H9A 0.9700 . ?
C9 H9B 0.9700 . ?
C11 C12 1.452(12) . ?
C12 C36 1.382(11) . ?
C12 C13 1.410(12) . ?
C13 H13 0.9300 . ?
C14 C15 1.398(11) . ?
C14 H14 0.9300 . ?
C15 C33 1.417(11) . ?
C15 C16 1.437(12) . ?
C18 C19 1.515(11) . ?
C18 H18A 0.9700 . ?
C18 H18B 0.9700 . ?
C19 C20 1.514(10) . ?
C19 H19A 0.9700 . ?
C19 H19B 0.9700 . ?
C20 C21 1.510(11) . ?
C20 H20A 0.9700 . ?
C20 H20B 0.9700 . ?
C21 C22 1.512(10) . ?
C21 H21A 0.9700 . ?
C21 H21B 0.9700 . ?
C22 H22A 0.9700 . ?
C22 H22B 0.9700 . ?
C24 C25 1.412(12) . ?
C24 H24 0.9300 . ?
C25 C29 1.415(11) . ?
C25 C26 1.440(12) . ?
C26 H26 0.9300 . ?
C27 C28 1.533(12) . ?
C27 H27A 0.9700 . ?
C27 H27B 0.9700 . ?
C28 H28A 0.9700 . ?
C28 H28B 0.9700 . ?
C29 H29 0.9300 . ?
C30 C31 1.495(12) . ?
C30 H30A 0.9700 . ?
C30 H30B 0.9700 . ?
C31 H31A 0.9700 . ?
C31 H31B 0.9700 . ?
C32 H32 0.9300 . ?
C33 H33 0.9300 . ?
C34 C35 1.408(12) . ?
C34 H34A 0.9700 . ?
C34 H34B 0.9700 . ?
C35 H35A 0.9700 . ?
C35 H35B 0.9700 . ?
C36 H36 0.9300 . ?
C37 C38 1.374(13) . ?
C37 H37A 0.9700 . ?
C37 H37B 0.9700 . ?
C38 H38A 0.9700 . ?
C38 H38B 0.9700 . ?
C39 C40 1.454(14) . ?
C40 H40A 0.9600 . ?
C40 H40B 0.9600 . ?
C40 H40C 0.9600 . ?

loop_
_geom_torsion_atom_site_label_1
_geom_torsion_atom_site_label_2
_geom_torsion_atom_site_label_3
_geom_torsion_atom_site_label_4
_geom_torsion
_geom_torsion_site_symmetry_1
_geom_torsion_site_symmetry_2
_geom_torsion_site_symmetry_3
_geom_torsion_site_symmetry_4
_geom_torsion_publ_flag
N5 Cu1 N1 C1 -93(7) . . . . ?
N4 Cu1 N1 C1 165.8(9) . . . . ?
N6 Cu1 N1 C1 -3.5(9) . . . . ?
N5 Cu1 N1 C28 88(7) . . . . ?
N4 Cu1 N1 C28 -13.0(7) . . . . ?
N6 Cu1 N1 C28 177.7(7) . . . . ?
N1 Cu1 N4 C26 173.8(8) . . . . ?
N5 Cu1 N4 C26 -3.8(8) . . . . ?
N6 Cu1 N4 C26 -93.0(19) . . . . ?
N1 Cu1 N4 C27 -10.5(6) . . . . ?
N5 Cu1 N4 C27 172.0(6) . . . . ?
N6 Cu1 N4 C27 82.7(18) . . . . ?
N1 Cu1 N5 C29 -99(7) . . . . ?
N4 Cu1 N5 C29 1.6(8) . . . . ?
N6 Cu1 N5 C29 170.9(8) . . . . ?
N1 Cu1 N5 C30 80(7) . . . . ?
N4 Cu1 N5 C30 -179.0(6) . . . . ?
N6 Cu1 N5 C30 -9.7(6) . . . . ?
N1 Cu1 N6 C32 4.6(9) . . . . ?
N5 Cu1 N6 C32 -177.8(8) . . . . ?
N4 Cu1 N6 C32 -87.7(19) . . . . ?
N1 Cu1 N6 C31 174.1(6) . . . . ?
N5 Cu1 N6 C31 -8.4(6) . . . . ?
N4 Cu1 N6 C31 81.7(19) . . . . ?
C36 N8 Ni1 N2 -4.7(8) . . . . ?
C35 N8 Ni1 N2 177.8(7) . . . . ?
C36 N8 Ni1 N7 176.6(8) . . . . ?
C35 N8 Ni1 N7 -0.9(7) . . . . ?
C36 N8 Ni1 N3 68(10) . . . . ?
C35 N8 Ni1 N3 -110(9) . . . . ?
C13 N2 Ni1 N8 6.2(9) . . . . ?
C38 N2 Ni1 N8 -174.6(7) . . . . ?
C13 N2 Ni1 N7 98(14) . . . . ?
C38 N2 Ni1 N7 -83(14) . . . . ?
C13 N2 Ni1 N3 -171.9(9) . . . . ?
C38 N2 Ni1 N3 7.3(8) . . . . ?
C33 N7 Ni1 N8 -176.8(8) . . . . ?
C34 N7 Ni1 N8 8.9(6) . . . . ?
C33 N7 Ni1 N2 91(14) . . . . ?
C34 N7 Ni1 N2 -83(14) . . . . ?
C33 N7 Ni1 N3 1.2(8) . . . . ?
C34 N7 Ni1 N3 -173.0(6) . . . . ?
C14 N3 Ni1 N8 107(9) . . . . ?
C37 N3 Ni1 N8 -66(9) . . . . ?
C14 N3 Ni1 N2 179.7(9) . . . . ?
C37 N3 Ni1 N2 6.6(8) . . . . ?
C14 N3 Ni1 N7 -1.6(9) . . . . ?
C37 N3 Ni1 N7 -174.7(8) . . . . ?
C28 N1 C1 C2 -178.7(8) . . . . ?
Cu1 N1 C1 C2 2.6(14) . . . . ?
N1 C1 C2 C32 -1.6(16) . . . . ?
N1 C1 C2 C3 179.1(9) . . . . ?
C5 N11 C3 C2 -179.4(9) . . . . ?
C32 C2 C3 N11 177.7(10) . . . . ?
C1 C2 C3 N11 -3.0(16) . . . . ?
C3 N11 C5 C6 -72.1(12) . . . . ?
N11 C5 C6 C7 -56.8(11) . . . . ?
C5 C6 C7 C8 -176.0(8) . . . . ?
C6 C7 C8 C9 -51.6(11) . . . . ?
C11 O4 C9 C8 159.5(8) . . . . ?
C7 C8 C9 O4 -53.1(12) . . . . ?
C9 O4 C11 O1 5.1(13) . . . . ?
C9 O4 C11 C12 -175.2(8) . . . . ?
O1 C11 C12 C36 179.4(9) . . . . ?
O4 C11 C12 C36 -0.3(13) . . . . ?
O1 C11 C12 C13 -2.7(15) . . . . ?
O4 C11 C12 C13 177.6(8) . . . . ?
C38 N2 C13 C12 178.2(10) . . . . ?
Ni1 N2 C13 C12 -2.6(15) . . . . ?
C36 C12 C13 N2 -4.7(16) . . . . ?
C11 C12 C13 N2 177.5(9) . . . . ?
C37 N3 C14 C15 172.7(10) . . . . ?
Ni1 N3 C14 C15 0.2(15) . . . . ?
N3 C14 C15 C33 2.2(16) . . . . ?
N3 C14 C15 C16 -177.3(9) . . . . ?
C18 O2 C16 O3 -1.0(13) . . . . ?
C18 O2 C16 C15 -178.9(8) . . . . ?
C14 C15 C16 O3 -2.8(16) . . . . ?
C33 C15 C16 O3 177.8(9) . . . . ?
C14 C15 C16 O2 175.1(8) . . . . ?
C33 C15 C16 O2 -4.3(14) . . . . ?
C16 O2 C18 C19 175.5(7) . . . . ?
O2 C18 C19 C20 65.0(10) . . . . ?
C18 C19 C20 C21 69.2(10) . . . . ?
C19 C20 C21 C22 -177.3(8) . . . . ?
C24 N10 C22 C21 49.6(13) . . . . ?
C20 C21 C22 N10 50.8(11) . . . . ?
C22 N10 C24 C25 -172.2(9) . . . . ?
N10 C24 C25 C29 -179.3(9) . . . . ?
N10 C24 C25 C26 5.1(16) . . . . ?
C27 N4 C26 C25 -172.0(8) . . . . ?
Cu1 N4 C26 C25 3.4(13) . . . . ?
C24 C25 C26 N4 175.4(9) . . . . ?
C29 C25 C26 N4 0.2(15) . . . . ?
C26 N4 C27 C28 -153.7(8) . . . . ?
Cu1 N4 C27 C28 30.3(9) . . . . ?
C1 N1 C28 C27 -147.1(9) . . . . ?
Cu1 N1 C28 C27 31.8(10) . . . . ?
N4 C27 C28 N1 -38.6(10) . . . . ?
C30 N5 C29 C25 -178.4(8) . . . . ?
Cu1 N5 C29 C25 1.0(14) . . . . ?
C24 C25 C29 N5 -178.0(9) . . . . ?
C26 C25 C29 N5 -2.5(15) . . . . ?
C29 N5 C30 C31 -155.8(9) . . . . ?
Cu1 N5 C30 C31 24.8(10) . . . . ?
C32 N6 C31 C30 -165.9(9) . . . . ?
Cu1 N6 C31 C30 24.4(10) . . . . ?
N5 C30 C31 N6 -30.9(12) . . . . ?
C31 N6 C32 C2 -173.6(9) . . . . ?
Cu1 N6 C32 C2 -5.2(15) . . . . ?
C3 C2 C32 N6 -177.5(9) . . . . ?
C1 C2 C32 N6 3.2(17) . . . . ?
C34 N7 C33 C15 174.6(9) . . . . ?
Ni1 N7 C33 C15 0.6(13) . . . . ?
C14 C15 C33 N7 -2.6(15) . . . . ?
C16 C15 C33 N7 176.9(9) . . . . ?
C33 N7 C34 C35 169.7(9) . . . . ?
Ni1 N7 C34 C35 -15.5(12) . . . . ?
N7 C34 C35 N8 14.3(14) . . . . ?
C36 N8 C35 C34 174.8(9) . . . . ?
Ni1 N8 C35 C34 -7.5(12) . . . . ?
C35 N8 C36 C12 177.0(9) . . . . ?
Ni1 N8 C36 C12 -0.4(14) . . . . ?
C13 C12 C36 N8 6.3(15) . . . . ?
C11 C12 C36 N8 -176.0(9) . . . . ?
C14 N3 C37 C38 166.3(11) . . . . ?
Ni1 N3 C37 C38 -20.3(14) . . . . ?
N3 C37 C38 N2 25.6(16) . . . . ?
C13 N2 C38 C37 158.6(11) . . . . ?
Ni1 N2 C38 C37 -20.6(14) . . . . ?
